data_7210286
loop_
_publ_author_name
'Zhou, Lian'
'Xue, Yun-Shan'
'Zhang, Jun'
'Du, Hong-Bin'
'You, Xiao-Zeng'

_publ_section_title
;
 Construction of three-dimensional metal--organic frameworks in the
 presence of a tetrahedral ligand and a secondary bidentate linker
;
_journal_issue 31
_journal_name_full CrystEngComm
_journal_page_first 6199
_journal_paper_doi 10.1039/c3ce40621k
_journal_volume 15
_journal_year 2013
_chemical_formula_sum 'C45 H34 Co2 N2 O12'
_chemical_formula_weight 912.60
_chemical_name_systematic
; 
 ? 
;
_space_group_IT_number 15
_symmetry_cell_setting monoclinic
_symmetry_space_group_name_Hall '-C 2yc'
_symmetry_space_group_name_H-M 'C 1 2/c 1'
_atom_sites_solution_hydrogens geom
_atom_sites_solution_primary direct
_atom_sites_solution_secondary difmap
_audit_creation_method SHELXL-97
_cell_angle_alpha 90.00
_cell_angle_beta 97.687(2)
_cell_angle_gamma 90.00
_cell_formula_units_Z 8
_cell_length_a 23.763(3)
_cell_length_b 21.535(2)
_cell_length_c 26.471(3)
_cell_measurement_reflns_used 6930
_cell_measurement_temperature 296(2)
_cell_measurement_theta_max 27.349
_cell_measurement_theta_min 2.217
_cell_volume 13424(3)
_computing_cell_refinement 'Bruker SMART'
_computing_data_collection 'Bruker SMART'
_computing_data_reduction 'Bruker SAINT'
_computing_molecular_graphics 'Bruker SHELXTL'
_computing_publication_material 'Bruker SHELXTL'
_computing_structure_refinement 'SHELXL-97 (Sheldrick, 1997)'
_computing_structure_solution 'SHELXS-97 (Sheldrick, 1990)'
_diffrn_ambient_temperature 296(2)
_diffrn_measured_fraction_theta_full 1.000
_diffrn_measured_fraction_theta_max 1.000
_diffrn_radiation_monochromator graphite
_diffrn_radiation_source 'fine-focus sealed tube'
_diffrn_radiation_type MoK\a
_diffrn_radiation_wavelength 0.71073
_diffrn_reflns_av_R_equivalents 0.0618
_diffrn_reflns_av_sigmaI/netI 0.0833
_diffrn_reflns_limit_h_max 28
_diffrn_reflns_limit_h_min -28
_diffrn_reflns_limit_k_max 25
_diffrn_reflns_limit_k_min -26
_diffrn_reflns_limit_l_max 20
_diffrn_reflns_limit_l_min -32
_diffrn_reflns_number 39055
_diffrn_reflns_theta_full 25.50
_diffrn_reflns_theta_max 25.50
_diffrn_reflns_theta_min 1.28
_exptl_absorpt_coefficient_mu 0.536
_exptl_absorpt_correction_T_max 0.9097
_exptl_absorpt_correction_T_min 0.9004
_exptl_absorpt_correction_type multi-scan
_exptl_absorpt_process_details SADABS;Bruker,2000
_exptl_crystal_colour purple
_exptl_crystal_density_diffrn 0.903
_exptl_crystal_density_method 'not measured'
_exptl_crystal_description cubic
_exptl_crystal_F_000 3744
_exptl_crystal_size_max 0.20
_exptl_crystal_size_mid 0.18
_exptl_crystal_size_min 0.18
_platon_squeeze_details
;
;
_refine_diff_density_max 0.452
_refine_diff_density_min -0.282
_refine_diff_density_rms 0.048
_refine_ls_extinction_method none
_refine_ls_goodness_of_fit_ref 1.015
_refine_ls_hydrogen_treatment constr
_refine_ls_matrix_type full
_refine_ls_number_parameters 584
_refine_ls_number_reflns 12505
_refine_ls_number_restraints 0
_refine_ls_restrained_S_all 1.015
_refine_ls_R_factor_all 0.0955
_refine_ls_R_factor_gt 0.0507
_refine_ls_shift/su_max 0.010
_refine_ls_shift/su_mean 0.001
_refine_ls_structure_factor_coef Fsqd
_refine_ls_weighting_details 'calc w=1/[\s^2^(Fo^2^)+(0.0312P)^2^+0.0000P] where P=(Fo^2^+2Fc^2^)/3'
_refine_ls_weighting_scheme calc
_refine_ls_wR_factor_gt 0.1092
_refine_ls_wR_factor_ref 0.1168
_reflns_number_gt 6007
_reflns_number_total 12505
_reflns_threshold_expression >2sigma(I)
_cod_data_source_file c3ce40621k.txt
_cod_data_source_block 1
_cod_depositor_comments
;
The following automatic conversions were performed:

'_symmetry_cell_setting' value 'Monoclinic' changed to 'monoclinic'
according to /home/saulius/struct/CIF-dictionaries/cif_core.dic
dictionary named 'cif_core.dic' version 2.4.2 from 2011-04-26.

Automatic conversion script
Id: cif_fix_values 1891 2012-01-12 08:04:46Z andrius 
;
_cod_original_cell_volume 13424(2)
_cod_original_sg_symbol_H-M 'C2/c  '
_cod_database_code 7210286

loop_
_symmetry_equiv_pos_as_xyz
'x, y, z'
'-x, y, -z+1/2'
'x+1/2, y+1/2, z'
'-x+1/2, y+1/2, -z+1/2'
'-x, -y, -z'
'x, -y, z-1/2'
'-x+1/2, -y+1/2, -z'
'x+1/2, -y+1/2, z-1/2'

loop_
_atom_site_label
_atom_site_type_symbol
_atom_site_fract_x
_atom_site_fract_y
_atom_site_fract_z
_atom_site_U_iso_or_equiv
_atom_site_adp_type
_atom_site_occupancy
_atom_site_symmetry_multiplicity
_atom_site_calc_flag
_atom_site_refinement_flags
_atom_site_disorder_group
C1 C 0.37042(16) 0.17654(19) 0.42286(13) 0.0602(10) Uani 1 1 d . .
C2 C 0.33090(14) 0.13431(17) 0.39045(13) 0.0584(9) Uani 1 1 d . .
C3 C 0.34576(16) 0.07412(19) 0.38064(14) 0.0759(12) Uani 1 1 d . .
H3 H 0.3814 0.0594 0.3941 0.091 Uiso 1 1 calc R .
C4 C 0.30823(17) 0.03509(18) 0.35093(15) 0.0810(12) Uani 1 1 d . .
H4 H 0.3186 -0.0055 0.3446 0.097 Uiso 1 1 calc R .
C5 C 0.25581(16) 0.0569(2) 0.33100(14) 0.0691(11) Uani 1 1 d . .
C6 C 0.24088(16) 0.1161(2) 0.34189(15) 0.0839(13) Uani 1 1 d . .
H6 H 0.2048 0.1306 0.3294 0.101 Uiso 1 1 calc R .
C7 C 0.27797(16) 0.15448(19) 0.37088(15) 0.0779(12) Uani 1 1 d . .
H7 H 0.2670 0.1949 0.3774 0.093 Uiso 1 1 calc R .
C8 C 0.23251(15) -0.02799(19) 0.27629(14) 0.082 Uani 1 1 d . .
H8A H 0.2396 -0.0628 0.2996 0.099 Uiso 1 1 calc R .
H8B H 0.2676 -0.0181 0.2630 0.099 Uiso 1 1 calc R .
C9 C 0.18691(14) -0.04531(16) 0.23269(13) 0.0605(9) Uani 1 1 d . .
C10 C 0.20942(15) -0.09965(17) 0.20081(14) 0.0713(11) Uani 1 1 d . .
H10A H 0.2164 -0.1368 0.2214 0.086 Uiso 1 1 calc R .
H10B H 0.1822 -0.1093 0.1712 0.086 Uiso 1 1 calc R .
C11 C 0.28896(18) -0.1131(2) 0.15637(15) 0.0752(11) Uani 1 1 d . .
C12 C 0.33901(17) -0.08664(19) 0.14810(15) 0.0839(12) Uani 1 1 d . .
H12 H 0.3504 -0.0489 0.1632 0.101 Uiso 1 1 calc R .
C13 C 0.37264(15) -0.11675(18) 0.11694(14) 0.0730(11) Uani 1 1 d . .
H13 H 0.4070 -0.0990 0.1115 0.088 Uiso 1 1 calc R .
C14 C 0.35644(14) -0.17194(16) 0.09410(12) 0.0567(9) Uani 1 1 d . .
C15 C 0.30645(15) -0.19791(17) 0.10366(14) 0.0716(11) Uani 1 1 d . .
H15 H 0.2949 -0.2357 0.0887 0.086 Uiso 1 1 calc R .
C16 C 0.27232(15) -0.1685(2) 0.13563(14) 0.0733(11) Uani 1 1 d . .
H16 H 0.2387 -0.1869 0.1425 0.088 Uiso 1 1 calc R .
C17 C 0.39046(14) -0.20073(18) 0.05660(12) 0.0543(9) Uani 1 1 d . .
C18 C 0.13103(14) -0.06536(18) 0.25409(13) 0.0693(11) Uani 1 1 d . .
H18A H 0.1177 -0.0317 0.2738 0.083 Uiso 1 1 calc R .
H18B H 0.1016 -0.0749 0.2261 0.083 Uiso 1 1 calc R .
C19 C 0.09893(18) -0.1345(2) 0.31207(15) 0.0798(12) Uani 1 1 d . .
C20 C 0.11367(18) -0.1842(2) 0.34272(17) 0.1035(16) Uani 1 1 d . .
H20 H 0.1494 -0.2023 0.3441 0.124 Uiso 1 1 calc R .
C21 C 0.07453(17) -0.2069(2) 0.37131(15) 0.0940(14) Uani 1 1 d . .
H21 H 0.0835 -0.2421 0.3910 0.113 Uiso 1 1 calc R .
C22 C 0.02170(15) -0.17925(18) 0.37203(13) 0.0650(10) Uani 1 1 d . .
C23 C 0.00907(15) -0.12745(19) 0.34266(13) 0.0705(11) Uani 1 1 d . .
H23 H -0.0254 -0.1072 0.3433 0.085 Uiso 1 1 calc R .
C24 C 0.04822(17) -0.10473(18) 0.31135(13) 0.0746(11) Uani 1 1 d . .
H24 H 0.0395 -0.0702 0.2907 0.090 Uiso 1 1 calc R .
C25 C -0.01747(16) -0.20284(19) 0.40752(13) 0.0641(10) Uani 1 1 d . .
C26 C 0.17228(15) 0.01153(18) 0.19756(14) 0.079 Uani 1 1 d . .
H26A H 0.1587 0.0453 0.2170 0.095 Uiso 1 1 calc R .
H26B H 0.2061 0.0256 0.1841 0.095 Uiso 1 1 calc R .
C27 C 0.10324(18) 0.0425(2) 0.12921(14) 0.0706(11) Uani 1 1 d . .
C28 C 0.12089(17) 0.1031(2) 0.13179(15) 0.0853(13) Uani 1 1 d . .
H28 H 0.1532 0.1147 0.1535 0.102 Uiso 1 1 calc R .
C29 C 0.08878(17) 0.14761(19) 0.10070(15) 0.0827(12) Uani 1 1 d . .
H29 H 0.1013 0.1885 0.1008 0.099 Uiso 1 1 calc R .
C30 C 0.04007(15) 0.13140(19) 0.07083(13) 0.0618(10) Uani 1 1 d . .
C31 C 0.02379(16) 0.0707(2) 0.06977(15) 0.0793(12) Uani 1 1 d . .
H31 H -0.0096 0.0591 0.0496 0.095 Uiso 1 1 calc R .
C32 C 0.05592(18) 0.02601(19) 0.09813(16) 0.0808(12) Uani 1 1 d . .
H32 H 0.0448 -0.0154 0.0957 0.097 Uiso 1 1 calc R .
C33 C 0.00426(16) 0.1792(2) 0.04073(14) 0.0632(10) Uani 1 1 d . .
C34 C 0.29277(15) 0.35327(18) 0.49730(14) 0.0815(13) Uani 1 1 d . .
H34 H 0.2905 0.3163 0.5151 0.098 Uiso 1 1 calc R .
C35 C 0.25075(16) 0.3968(2) 0.49888(15) 0.0893(14) Uani 1 1 d . .
H35 H 0.2210 0.3887 0.5175 0.107 Uiso 1 1 calc R .
C36 C 0.25216(15) 0.45235(18) 0.47328(14) 0.0691(11) Uani 1 1 d . .
C37 C 0.29607(15) 0.45974(18) 0.44590(14) 0.0763(12) Uani 1 1 d . .
H37 H 0.2984 0.4957 0.4268 0.092 Uiso 1 1 calc R .
C38 C 0.33787(14) 0.41381(17) 0.44609(13) 0.0644(10) Uani 1 1 d . .
H38 H 0.3679 0.4206 0.4275 0.077 Uiso 1 1 calc R .
C39 C 0.20848(18) 0.49964(19) 0.47325(15) 0.0886(14) Uani 1 1 d . .
H39 H 0.2141 0.5360 0.4557 0.106 Uiso 1 1 calc R .
C40 C 0.16430(18) 0.4972(2) 0.49395(16) 0.0974(15) Uani 1 1 d . .
H40 H 0.1592 0.4612 0.5121 0.117 Uiso 1 1 calc R .
C41 C 0.1193(2) 0.5444(2) 0.4932(2) 0.0838(14) Uani 1 1 d . .
C42 C 0.0648(4) 0.5304(4) 0.5020(4) 0.108(3) Uani 0.712(9) 1 d P 1
H42 H 0.0541 0.4892 0.5048 0.130 Uiso 0.712(9) 1 calc PR 1
C43 C 0.0265(4) 0.5767(5) 0.5067(4) 0.105(3) Uani 0.712(9) 1 d P 1
H43 H -0.0079 0.5672 0.5181 0.126 Uiso 0.712(9) 1 calc PR 1
C44 C 0.0902(3) 0.6496(3) 0.4912(3) 0.094(3) Uani 0.712(9) 1 d P 1
H44 H 0.1002 0.6914 0.4905 0.113 Uiso 0.712(9) 1 calc PR 1
C45 C 0.1319(3) 0.6045(4) 0.4879(4) 0.102(3) Uani 0.712(9) 1 d P 1
H45 H 0.1682 0.6161 0.4821 0.123 Uiso 0.712(9) 1 calc PR 1
N1 N 0.038(5) 0.635(6) 0.495(3) 0.063(6) Uani 0.712(9) 1 d P 1
C43' C 0.0562(8) 0.6192(8) 0.4541(8) 0.084(6) Uani 0.288(9) 1 d P 2
H43' H 0.0418 0.6353 0.4224 0.101 Uiso 0.288(9) 1 calc PR 2
C45' C 0.0977(8) 0.5619(9) 0.5350(8) 0.095(7) Uani 0.288(9) 1 d P 2
H45' H 0.1097 0.5418 0.5656 0.114 Uiso 0.288(9) 1 calc PR 2
C42' C 0.1001(8) 0.5753(10) 0.4546(8) 0.091(6) Uani 0.288(9) 1 d P 2
H42' H 0.1158 0.5688 0.4247 0.109 Uiso 0.288(9) 1 calc PR 2
C44' C 0.0576(8) 0.6094(11) 0.5342(9) 0.086(6) Uani 0.288(9) 1 d P 2
H44' H 0.0469 0.6205 0.5655 0.104 Uiso 0.288(9) 1 calc PR 2
N1' N 0.033(12) 0.640(15) 0.494(9) 0.08(5) Uani 0.288(9) 1 d P 2
Co1 Co 0.475783(17) 0.20300(2) 0.493489(16) 0.05185(15) Uani 1 1 d . .
Co2 Co 0.398137(16) 0.29568(2) 0.470334(16) 0.04954(14) Uani 1 1 d . .
N2 N 0.33639(10) 0.36152(13) 0.47147(10) 0.0520(7) Uani 1 1 d . .
O1 O 0.41703(10) 0.15421(11) 0.44381(8) 0.0685(7) Uani 1 1 d . .
O2 O 0.35435(9) 0.23146(12) 0.42720(9) 0.0696(7) Uani 1 1 d . .
O3 O 0.21455(11) 0.02307(13) 0.30198(10) 0.0891(8) Uani 1 1 d . .
O4 O 0.25945(11) -0.07703(13) 0.18638(10) 0.0868(8) Uani 1 1 d . .
O5 O 0.43594(9) -0.17292(11) 0.05014(8) 0.0681(7) Uani 1 1 d . .
O6 O 0.37246(9) -0.24867(11) 0.03368(8) 0.0653(7) Uani 1 1 d . .
O7 O 0.14248(11) -0.11648(14) 0.28424(11) 0.0928(9) Uani 1 1 d . .
O8 O -0.06218(10) -0.17298(12) 0.41167(9) 0.0741(7) Uani 1 1 d . .
O9 O -0.00152(10) -0.25089(12) 0.43308(9) 0.0757(7) Uani 1 1 d . .
O10 O 0.13072(10) -0.00475(12) 0.15770(9) 0.0816(8) Uani 1 1 d . .
O11 O 0.02218(10) 0.23360(12) 0.03862(9) 0.0706(7) Uani 1 1 d . .
O12 O -0.04276(10) 0.16008(11) 0.01799(9) 0.0711(7) Uani 1 1 d . .

loop_
_atom_site_aniso_label
_atom_site_aniso_U_11
_atom_site_aniso_U_22
_atom_site_aniso_U_33
_atom_site_aniso_U_23
_atom_site_aniso_U_13
_atom_site_aniso_U_12
C1 0.059(3) 0.066(3) 0.059(3) -0.006(2) 0.0209(19) 0.002(2)
C2 0.053(2) 0.060(3) 0.063(2) -0.007(2) 0.0130(18) 0.007(2)
C3 0.063(3) 0.074(3) 0.087(3) -0.018(2) -0.002(2) 0.014(2)
C4 0.077(3) 0.071(3) 0.094(3) -0.027(2) 0.006(2) 0.014(2)
C5 0.060(3) 0.081(3) 0.065(3) -0.018(2) 0.0015(19) -0.001(2)
C6 0.066(3) 0.085(3) 0.096(3) -0.020(3) -0.004(2) 0.013(3)
C7 0.063(3) 0.072(3) 0.097(3) -0.015(2) 0.003(2) 0.012(2)
C8 0.078 0.083 0.084 0.002 0.002 0.001
C9 0.059(2) 0.066(3) 0.057(2) 0.000(2) 0.0093(17) -0.004(2)
C10 0.067(3) 0.074(3) 0.075(3) 0.004(2) 0.017(2) -0.005(2)
C11 0.077(3) 0.077(3) 0.077(3) -0.012(2) 0.028(2) -0.002(3)
C12 0.080(3) 0.081(3) 0.095(3) -0.034(2) 0.031(2) -0.013(3)
C13 0.062(2) 0.076(3) 0.085(3) -0.030(2) 0.025(2) -0.022(2)
C14 0.051(2) 0.060(3) 0.063(2) -0.0096(19) 0.0209(17) -0.0154(19)
C15 0.075(3) 0.060(3) 0.088(3) -0.014(2) 0.042(2) -0.021(2)
C16 0.070(3) 0.079(3) 0.079(3) -0.002(2) 0.041(2) -0.012(2)
C17 0.048(2) 0.064(3) 0.054(2) -0.004(2) 0.0163(16) -0.016(2)
C18 0.070(3) 0.072(3) 0.065(3) 0.000(2) 0.0067(19) -0.001(2)
C19 0.069(3) 0.108(4) 0.069(3) 0.007(3) 0.036(2) 0.002(3)
C20 0.090(3) 0.121(4) 0.111(4) 0.042(3) 0.052(3) 0.027(3)
C21 0.089(3) 0.099(4) 0.106(3) 0.037(3) 0.056(3) 0.032(3)
C22 0.061(2) 0.078(3) 0.062(3) 0.014(2) 0.0325(18) 0.012(2)
C23 0.062(3) 0.087(3) 0.066(3) 0.009(2) 0.0176(19) 0.007(2)
C24 0.078(3) 0.088(3) 0.058(3) 0.022(2) 0.008(2) 0.005(2)
C25 0.062(3) 0.068(3) 0.068(3) 0.004(2) 0.0289(19) 0.005(2)
C26 0.064 0.086 0.087 0.002 0.009 0.001
C27 0.085(3) 0.070(3) 0.059(3) -0.003(2) 0.019(2) 0.003(3)
C28 0.088(3) 0.082(4) 0.080(3) -0.002(3) -0.011(2) -0.004(3)
C29 0.083(3) 0.071(3) 0.090(3) 0.008(2) -0.007(2) -0.006(2)
C30 0.059(3) 0.064(3) 0.063(3) 0.007(2) 0.0118(19) -0.008(2)
C31 0.066(3) 0.081(3) 0.089(3) 0.016(3) 0.007(2) -0.010(3)
C32 0.081(3) 0.072(3) 0.090(3) 0.009(3) 0.013(2) -0.009(3)
C33 0.055(3) 0.072(3) 0.065(3) 0.001(2) 0.016(2) 0.000(2)
C34 0.073(3) 0.079(3) 0.104(3) 0.041(2) 0.051(2) 0.041(2)
C35 0.077(3) 0.098(4) 0.105(3) 0.042(3) 0.057(2) 0.049(3)
C36 0.065(3) 0.069(3) 0.079(3) 0.018(2) 0.026(2) 0.041(2)
C37 0.075(3) 0.064(3) 0.096(3) 0.027(2) 0.033(2) 0.034(2)
C38 0.056(2) 0.063(3) 0.079(3) 0.016(2) 0.0252(18) 0.020(2)
C39 0.086(3) 0.079(3) 0.109(4) 0.020(2) 0.042(3) 0.046(3)
C40 0.095(3) 0.087(4) 0.117(4) 0.017(3) 0.041(3) 0.053(3)
C41 0.071(3) 0.081(4) 0.103(4) 0.004(3) 0.027(3) 0.045(3)
C42 0.085(6) 0.083(6) 0.159(8) 0.011(5) 0.024(5) 0.040(5)
C43 0.079(6) 0.089(7) 0.153(8) 0.011(6) 0.034(6) 0.034(5)
C44 0.074(6) 0.079(5) 0.131(7) 0.000(5) 0.022(5) 0.027(4)
C45 0.066(5) 0.096(7) 0.149(8) 0.001(6) 0.025(5) 0.036(5)
N1 0.050(10) 0.063(14) 0.080(17) 0.007(9) 0.021(8) 0.028(12)
C43' 0.078(12) 0.083(13) 0.093(14) -0.002(10) 0.014(11) 0.040(10)
C45' 0.089(14) 0.092(14) 0.108(15) 0.006(11) 0.024(12) 0.053(12)
C42' 0.082(13) 0.097(14) 0.097(15) -0.003(12) 0.021(10) 0.049(12)
C44' 0.078(14) 0.080(14) 0.105(16) 0.004(13) 0.025(11) 0.043(13)
N1' 0.06(6) 0.07(7) 0.10(5) 0.01(3) 0.02(3) 0.02(4)
Co1 0.0422(3) 0.0507(3) 0.0651(3) 0.0033(2) 0.0163(2) 0.0178(2)
Co2 0.0396(3) 0.0481(3) 0.0634(3) 0.0010(2) 0.0160(2) 0.0153(2)
N2 0.0479(17) 0.053(2) 0.0589(19) 0.0137(15) 0.0191(13) 0.0210(14)
O1 0.0617(16) 0.0703(18) 0.0724(17) -0.0084(13) 0.0049(13) 0.0072(14)
O2 0.0628(16) 0.0562(17) 0.0905(19) -0.0143(14) 0.0127(13) 0.0084(14)
O3 0.0786(19) 0.091(2) 0.101(2) -0.0419(17) 0.0229(15) -0.0046(16)
O4 0.081(2) 0.090(2) 0.096(2) -0.0092(16) 0.0362(16) -0.0058(17)
O5 0.0578(15) 0.0775(19) 0.0745(17) -0.0164(13) 0.0293(12) -0.0210(13)
O6 0.0641(16) 0.0657(18) 0.0718(17) -0.0218(14) 0.0302(12) -0.0186(14)
O7 0.082(2) 0.104(2) 0.099(2) 0.0257(18) 0.0373(16) 0.0167(17)
O8 0.0613(16) 0.085(2) 0.0840(18) 0.0138(14) 0.0372(13) 0.0193(14)
O9 0.0809(18) 0.072(2) 0.0815(19) 0.0192(15) 0.0389(13) 0.0190(15)
O10 0.0851(19) 0.084(2) 0.0732(18) -0.0060(15) 0.0000(14) 0.0110(16)
O11 0.0650(17) 0.0630(18) 0.0830(19) 0.0054(14) 0.0071(12) -0.0133(14)
O12 0.0545(16) 0.0686(18) 0.0900(19) 0.0097(14) 0.0091(13) -0.0052(14)

loop_
_atom_type_symbol
_atom_type_description
_atom_type_scat_dispersion_real
_atom_type_scat_dispersion_imag
_atom_type_scat_source
C C 0.0033 0.0016 'International Tables Vol C Tables 4.2.6.8 and 6.1.1.4'
H H 0.0000 0.0000 'International Tables Vol C Tables 4.2.6.8 and 6.1.1.4'
N N 0.0061 0.0033 'International Tables Vol C Tables 4.2.6.8 and 6.1.1.4'
O O 0.0106 0.0060 'International Tables Vol C Tables 4.2.6.8 and 6.1.1.4'
Co Co 0.3494 0.9721 'International Tables Vol C Tables 4.2.6.8 and 6.1.1.4'

loop_
_geom_angle_atom_site_label_1
_geom_angle_atom_site_label_2
_geom_angle_atom_site_label_3
_geom_angle
_geom_angle_site_symmetry_1
_geom_angle_site_symmetry_3
O2 C1 O1 125.3(3) . .
O2 C1 C2 116.9(3) . .
O1 C1 C2 117.8(4) . .
C7 C2 C3 118.3(3) . .
C7 C2 C1 120.1(4) . .
C3 C2 C1 121.6(3) . .
C2 C3 C4 121.0(3) . .
C2 C3 H3 119.5 . .
C4 C3 H3 119.5 . .
C5 C4 C3 119.4(4) . .
C5 C4 H4 120.3 . .
C3 C4 H4 120.3 . .
C6 C5 C4 119.2(4) . .
C6 C5 O3 115.4(3) . .
C4 C5 O3 125.3(4) . .
C5 C6 C7 121.1(4) . .
C5 C6 H6 119.4 . .
C7 C6 H6 119.4 . .
C2 C7 C6 120.9(4) . .
C2 C7 H7 119.6 . .
C6 C7 H7 119.6 . .
O3 C8 C9 109.3(3) . .
O3 C8 H8A 109.8 . .
C9 C8 H8A 109.8 . .
O3 C8 H8B 109.8 . .
C9 C8 H8B 109.8 . .
H8A C8 H8B 108.3 . .
C8 C9 C26 110.0(3) . .
C8 C9 C18 110.1(3) . .
C26 C9 C18 107.5(3) . .
C8 C9 C10 109.3(3) . .
C26 C9 C10 109.3(3) . .
C18 C9 C10 110.6(3) . .
O4 C10 C9 104.6(3) . .
O4 C10 H10A 110.8 . .
C9 C10 H10A 110.8 . .
O4 C10 H10B 110.8 . .
C9 C10 H10B 110.8 . .
H10A C10 H10B 108.9 . .
C16 C11 C12 121.2(4) . .
C16 C11 O4 126.3(4) . .
C12 C11 O4 112.5(4) . .
C11 C12 C13 119.1(4) . .
C11 C12 H12 120.5 . .
C13 C12 H12 120.5 . .
C14 C13 C12 121.4(4) . .
C14 C13 H13 119.3 . .
C12 C13 H13 119.3 . .
C13 C14 C15 118.4(3) . .
C13 C14 C17 120.6(3) . .
C15 C14 C17 120.9(3) . .
C14 C15 C16 121.0(3) . .
C14 C15 H15 119.5 . .
C16 C15 H15 119.5 . .
C11 C16 C15 118.9(4) . .
C11 C16 H16 120.5 . .
C15 C16 H16 120.5 . .
O6 C17 O5 124.8(3) . .
O6 C17 C14 119.1(3) . .
O5 C17 C14 116.1(3) . .
O7 C18 C9 108.7(3) . .
O7 C18 H18A 110.0 . .
C9 C18 H18A 110.0 . .
O7 C18 H18B 110.0 . .
C9 C18 H18B 110.0 . .
H18A C18 H18B 108.3 . .
C20 C19 C24 122.3(4) . .
C20 C19 O7 112.4(4) . .
C24 C19 O7 125.2(4) . .
C19 C20 C21 118.1(4) . .
C19 C20 H20 120.9 . .
C21 C20 H20 120.9 . .
C20 C21 C22 122.5(4) . .
C20 C21 H21 118.7 . .
C22 C21 H21 118.8 . .
C23 C22 C21 118.0(3) . .
C23 C22 C25 121.7(3) . .
C21 C22 C25 120.1(4) . .
C22 C23 C24 120.2(4) . .
C22 C23 H23 119.9 . .
C24 C23 H23 119.9 . .
C19 C24 C23 118.6(4) . .
C19 C24 H24 120.7 . .
C23 C24 H24 120.7 . .
O8 C25 O9 124.5(3) . .
O8 C25 C22 119.0(4) . .
O9 C25 C22 116.5(3) . .
O10 C26 C9 109.6(3) . .
O10 C26 H26A 109.7 . .
C9 C26 H26A 109.7 . .
O10 C26 H26B 109.7 . .
C9 C26 H26B 109.7 . .
H26A C26 H26B 108.2 . .
C32 C27 C28 120.4(4) . .
C32 C27 O10 115.8(4) . .
C28 C27 O10 123.8(4) . .
C27 C28 C29 118.5(4) . .
C27 C28 H28 120.7 . .
C29 C28 H28 120.7 . .
C30 C29 C28 121.0(4) . .
C30 C29 H29 119.5 . .
C28 C29 H29 119.5 . .
C29 C30 C31 118.5(4) . .
C29 C30 C33 120.9(4) . .
C31 C30 C33 120.6(4) . .
C30 C31 C32 121.4(4) . .
C30 C31 H31 119.3 . .
C32 C31 H31 119.3 . .
C27 C32 C31 120.1(4) . .
C27 C32 H32 120.0 . .
C31 C32 H32 120.0 . .
O11 C33 O12 124.6(4) . .
O11 C33 C30 119.7(3) . .
O12 C33 C30 115.7(4) . .
N2 C34 C35 123.0(3) . .
N2 C34 H34 118.5 . .
C35 C34 H34 118.5 . .
C34 C35 C36 120.8(3) . .
C34 C35 H35 119.6 . .
C36 C35 H35 119.6 . .
C37 C36 C35 115.8(3) . .
C37 C36 C39 121.2(4) . .
C35 C36 C39 123.0(4) . .
C36 C37 C38 120.7(3) . .
C36 C37 H37 119.7 . .
C38 C37 H37 119.7 . .
N2 C38 C37 122.6(3) . .
N2 C38 H38 118.7 . .
C37 C38 H38 118.7 . .
C40 C39 C36 127.8(4) . .
C40 C39 H39 116.1 . .
C36 C39 H39 116.1 . .
C39 C40 C41 128.1(5) . .
C39 C40 H40 115.9 . .
C41 C40 H40 115.9 . .
C42' C41 C45' 112.9(11) . .
C42' C41 C45 57.6(9) . .
C45' C41 C45 86.1(10) . .
C42' C41 C42 90.4(10) . .
C45' C41 C42 56.5(8) . .
C45 C41 C42 117.3(5) . .
C42' C41 C40 124.1(9) . .
C45' C41 C40 122.9(8) . .
C45 C41 C40 119.6(5) . .
C42 C41 C40 122.9(6) . .
C43 C42 C41 120.5(7) . .
C43 C42 H42 119.7 . .
C41 C42 H42 119.7 . .
N1 C43 C42 121(5) . .
N1 C43 H43 119.5 . .
C42 C43 H43 119.5 . .
N1 C44 C45 122(6) . .
N1 C44 H44 119.1 . .
C45 C44 H44 119.1 . .
C41 C45 C44 119.5(6) . .
C41 C45 H45 120.2 . .
C44 C45 H45 120.2 . .
C44 N1 C43 118(10) . .
C44 N1 Co1 120(8) . 3_455
C43 N1 Co1 121(6) . 3_455
N1' C43' C42' 127(10) . .
N1' C43' H43' 116.2 . .
C42' C43' H43' 116.3 . .
C41 C45' C44' 122.1(16) . .
C41 C45' H45' 118.9 . .
C44' C45' H45' 118.9 . .
C41 C42' C43' 123.6(15) . .
C41 C42' H42' 118.2 . .
C43' C42' H42' 118.2 . .
N1' C44' C45' 127(10) . .
N1' C44' H44' 116.4 . .
C45' C44' H44' 116.4 . .
C43' N1' C44' 106(10) . .
C43' N1' Co1 128(10) . 3_455
C44' N1' Co1 126(10) . 3_455
N1' Co1 O5 100(7) 3_545 6_556
N1' Co1 O9 95(7) 3_545 3
O5 Co1 O9 164.71(10) 6_556 3
N1' Co1 O11 98(9) 3_545 8_556
O5 Co1 O11 92.92(10) 6_556 8_556
O9 Co1 O11 87.36(10) 3 8_556
N1' Co1 N1 1(9) 3_545 3_545
O5 Co1 N1 99(2) 6_556 3_545
O9 Co1 N1 96(2) 3 3_545
O11 Co1 N1 98(3) 8_556 3_545
N1' Co1 O1 94(9) 3_545 .
O5 Co1 O1 87.99(10) 6_556 .
O9 Co1 O1 88.59(10) 3 .
O11 Co1 O1 167.85(10) 8_556 .
N1 Co1 O1 94(3) 3_545 .
N1' Co1 Co2 167(7) 3_545 .
O5 Co1 Co2 91.82(7) 6_556 .
O9 Co1 Co2 72.93(7) 3 .
O11 Co1 Co2 86.46(7) 8_556 .
N1 Co1 Co2 168(2) 3_545 .
O1 Co1 Co2 81.40(7) . .
O2 Co2 O12 163.72(10) . 8_556
O2 Co2 O8 93.02(10) . 3
O12 Co2 O8 88.01(10) 8_556 3
O2 Co2 N2 99.73(10) . .
O12 Co2 N2 96.03(10) 8_556 .
O8 Co2 N2 100.82(10) 3 .
O2 Co2 O6 86.47(10) . 6_556
O12 Co2 O6 88.89(9) 8_556 6_556
O8 Co2 O6 166.96(9) 3 6_556
N2 Co2 O6 92.10(10) . 6_556
O2 Co2 Co1 84.66(7) . .
O12 Co2 Co1 79.06(7) 8_556 .
O8 Co2 Co1 92.61(7) 3 .
N2 Co2 Co1 165.58(8) . .
O6 Co2 Co1 74.37(6) 6_556 .
C38 N2 C34 117.0(3) . .
C38 N2 Co2 121.2(2) . .
C34 N2 Co2 121.7(2) . .
C1 O1 Co1 124.2(2) . .
C1 O2 Co2 124.4(2) . .
C5 O3 C8 116.8(3) . .
C11 O4 C10 119.1(3) . .
C17 O5 Co1 116.7(2) . 6
C17 O6 Co2 131.8(2) . 6
C18 O7 C19 115.2(3) . .
C25 O8 Co2 112.3(2) . 3_445
C25 O9 Co1 137.2(2) . 3_445
C27 O10 C26 117.8(3) . .
C33 O11 Co1 119.5(2) . 8_455
C33 O12 Co2 130.3(2) . 8_455

loop_
_geom_bond_atom_site_label_1
_geom_bond_atom_site_label_2
_geom_bond_distance
_geom_bond_site_symmetry_2
C1 O2 1.253(4) .
C1 O1 1.265(4) .
C1 C2 1.493(4) .
C2 C7 1.365(4) .
C2 C3 1.377(4) .
C3 C4 1.390(4) .
C3 H3 0.9300 .
C4 C5 1.369(4) .
C4 H4 0.9300 .
C5 C6 1.364(5) .
C5 O3 1.372(4) .
C6 C7 1.366(5) .
C6 H6 0.9300 .
C7 H7 0.9300 .
C8 O3 1.390(4) .
C8 C9 1.520(4) .
C8 H8A 0.9700 .
C8 H8B 0.9700 .
C9 C26 1.548(4) .
C9 C18 1.572(4) .
C9 C10 1.578(5) .
C10 O4 1.385(4) .
C10 H10A 0.9700 .
C10 H10B 0.9700 .
C11 C16 1.351(5) .
C11 C12 1.362(5) .
C11 O4 1.369(4) .
C12 C13 1.384(5) .
C12 H12 0.9300 .
C13 C14 1.365(4) .
C13 H13 0.9300 .
C14 C15 1.367(4) .
C14 C17 1.496(4) .
C15 C16 1.399(4) .
C15 H15 0.9300 .
C16 H16 0.9300 .
C17 O6 1.244(4) .
C17 O5 1.267(3) .
C18 O7 1.366(4) .
C18 H18A 0.9700 .
C18 H18B 0.9700 .
C19 C20 1.361(5) .
C19 C24 1.363(5) .
C19 O7 1.403(4) .
C20 C21 1.366(5) .
C20 H20 0.9300 .
C21 C22 1.392(4) .
C21 H21 0.9300 .
C22 C23 1.370(4) .
C22 C25 1.497(4) .
C23 C24 1.413(5) .
C23 H23 0.9300 .
C24 H24 0.9300 .
C25 O8 1.259(4) .
C25 O9 1.266(4) .
C26 O10 1.390(4) .
C26 H26A 0.9700 .
C26 H26B 0.9700 .
C27 C32 1.349(5) .
C27 C28 1.369(5) .
C27 O10 1.378(4) .
C28 C29 1.419(5) .
C28 H28 0.9300 .
C29 C30 1.357(4) .
C29 H29 0.9300 .
C30 C31 1.362(5) .
C30 C33 1.495(5) .
C31 C32 1.386(5) .
C31 H31 0.9300 .
C32 H32 0.9300 .
C33 O11 1.251(4) .
C33 O12 1.265(4) .
C34 N2 1.328(4) .
C34 C35 1.374(4) .
C34 H34 0.9300 .
C35 C36 1.377(5) .
C35 H35 0.9300 .
C36 C37 1.357(4) .
C36 C39 1.454(4) .
C37 C38 1.401(4) .
C37 H37 0.9300 .
C38 N2 1.314(4) .
C38 H38 0.9300 .
C39 C40 1.249(5) .
C39 H39 0.9300 .
C40 C41 1.474(5) .
C40 H40 0.9300 .
C41 C42' 1.252(18) .
C41 C45' 1.334(18) .
C41 C45 1.340(9) .
C41 C42 1.378(9) .
C42 C43 1.366(9) .
C42 H42 0.9300 .
C43 N1 1.32(12) .
C43 H43 0.9300 .
C44 N1 1.31(10) .
C44 C45 1.399(8) .
C44 H44 0.9300 .
C45 H45 0.9300 .
N1 Co1 2.07(13) 3_455
C43' N1' 1.3(2) .
C43' C42' 1.41(2) .
C43' H43' 0.9300 .
C45' C44' 1.39(2) .
C45' H45' 0.9300 .
C42' H42' 0.9300 .
C44' N1' 1.3(3) .
C44' H44' 0.9300 .
N1' Co1 1.9(3) 3_455
Co1 N1' 1.9(3) 3_545
Co1 O5 1.986(2) 6_556
Co1 O9 2.016(2) 3
Co1 O11 2.038(2) 8_556
Co1 N1 2.07(13) 3_545
Co1 O1 2.072(2) .
Co1 Co2 2.7313(6) .
Co2 O2 1.995(2) .
Co2 O12 2.000(2) 8_556
Co2 O8 2.037(2) 3
Co2 N2 2.044(2) .
Co2 O6 2.117(2) 6_556
O5 Co1 1.986(2) 6
O6 Co2 2.117(2) 6
O8 Co2 2.037(2) 3_445
O9 Co1 2.016(2) 3_445
O11 Co1 2.038(2) 8_455
O12 Co2 2.000(2) 8_455

loop_
_geom_torsion_atom_site_label_1
_geom_torsion_atom_site_label_2
_geom_torsion_atom_site_label_3
_geom_torsion_atom_site_label_4
_geom_torsion
_geom_torsion_site_symmetry_1
_geom_torsion_site_symmetry_4
O2 C1 C2 C7 -5.8(5) . .
O1 C1 C2 C7 173.9(3) . .
O2 C1 C2 C3 176.1(3) . .
O1 C1 C2 C3 -4.2(5) . .
C7 C2 C3 C4 1.0(6) . .
C1 C2 C3 C4 179.2(4) . .
C2 C3 C4 C5 0.2(6) . .
C3 C4 C5 C6 -1.8(6) . .
C3 C4 C5 O3 -178.7(4) . .
C4 C5 C6 C7 2.2(6) . .
O3 C5 C6 C7 179.4(4) . .
C3 C2 C7 C6 -0.6(6) . .
C1 C2 C7 C6 -178.8(4) . .
C5 C6 C7 C2 -1.0(7) . .
O3 C8 C9 C26 55.4(4) . .
O3 C8 C9 C18 -63.0(4) . .
O3 C8 C9 C10 175.3(3) . .
C8 C9 C10 O4 -56.0(4) . .
C26 C9 C10 O4 64.4(3) . .
C18 C9 C10 O4 -177.4(3) . .
C16 C11 C12 C13 1.4(6) . .
O4 C11 C12 C13 -177.8(3) . .
C11 C12 C13 C14 0.6(6) . .
C12 C13 C14 C15 -1.5(6) . .
C12 C13 C14 C17 174.0(3) . .
C13 C14 C15 C16 0.6(6) . .
C17 C14 C15 C16 -174.9(3) . .
C12 C11 C16 C15 -2.3(6) . .
O4 C11 C16 C15 176.8(4) . .
C14 C15 C16 C11 1.3(6) . .
C13 C14 C17 O6 -174.9(3) . .
C15 C14 C17 O6 0.6(5) . .
C13 C14 C17 O5 4.1(5) . .
C15 C14 C17 O5 179.5(3) . .
C8 C9 C18 O7 -61.7(4) . .
C26 C9 C18 O7 178.5(3) . .
C10 C9 C18 O7 59.2(4) . .
C24 C19 C20 C21 3.9(7) . .
O7 C19 C20 C21 -179.0(4) . .
C19 C20 C21 C22 -3.2(7) . .
C20 C21 C22 C23 0.2(7) . .
C20 C21 C22 C25 -174.7(4) . .
C21 C22 C23 C24 2.3(6) . .
C25 C22 C23 C24 177.0(3) . .
C20 C19 C24 C23 -1.6(6) . .
O7 C19 C24 C23 -178.2(4) . .
C22 C23 C24 C19 -1.6(6) . .
C23 C22 C25 O8 -2.5(6) . .
C21 C22 C25 O8 172.2(4) . .
C23 C22 C25 O9 -179.6(3) . .
C21 C22 C25 O9 -5.0(6) . .
C8 C9 C26 O10 179.8(3) . .
C18 C9 C26 O10 -60.3(4) . .
C10 C9 C26 O10 59.8(4) . .
C32 C27 C28 C29 -0.8(6) . .
O10 C27 C28 C29 -179.7(4) . .
C27 C28 C29 C30 3.2(6) . .
C28 C29 C30 C31 -2.6(6) . .
C28 C29 C30 C33 175.9(4) . .
C29 C30 C31 C32 -0.3(6) . .
C33 C30 C31 C32 -178.8(4) . .
C28 C27 C32 C31 -2.1(6) . .
O10 C27 C32 C31 176.9(3) . .
C30 C31 C32 C27 2.7(6) . .
C29 C30 C33 O11 7.7(6) . .
C31 C30 C33 O11 -173.8(4) . .
C29 C30 C33 O12 -173.7(3) . .
C31 C30 C33 O12 4.8(5) . .
N2 C34 C35 C36 -0.2(7) . .
C34 C35 C36 C37 1.9(6) . .
C34 C35 C36 C39 179.3(4) . .
C35 C36 C37 C38 -2.4(6) . .
C39 C36 C37 C38 -179.9(4) . .
C36 C37 C38 N2 1.3(6) . .
C37 C36 C39 C40 175.2(5) . .
C35 C36 C39 C40 -2.1(7) . .
C36 C39 C40 C41 -178.6(4) . .
C39 C40 C41 C42' 41.1(17) . .
C39 C40 C41 C45' -133.7(14) . .
C39 C40 C41 C45 -27.8(10) . .
C39 C40 C41 C42 157.8(7) . .
C42' C41 C42 C43 -55.3(13) . .
C45' C41 C42 C43 62.2(12) . .
C45 C41 C42 C43 -2.0(13) . .
C40 C41 C42 C43 172.5(7) . .
C41 C42 C43 N1 10(5) . .
C42' C41 C45 C44 71.2(11) . .
C45' C41 C45 C44 -49.1(12) . .
C42 C41 C45 C44 -0.3(13) . .
C40 C41 C45 C44 -175.0(6) . .
N1 C44 C45 C41 -6(5) . .
C45 C44 N1 C43 14(9) . .
C45 C44 N1 Co1 -174(3) . 3_455
C42 C43 N1 C44 -16(9) . .
C42 C43 N1 Co1 172(3) . 3_455
C42' C41 C45' C44' 1(3) . .
C45 C41 C45' C44' 53(2) . .
C42 C41 C45' C44' -74(2) . .
C40 C41 C45' C44' 175.9(16) . .
C45' C41 C42' C43' -6(3) . .
C45 C41 C42' C43' -75(2) . .
C42 C41 C42' C43' 47(2) . .
C40 C41 C42' C43' 178.5(14) . .
N1' C43' C42' C41 9(17) . .
C41 C45' C44' N1' 4(17) . .
C42' C43' N1' C44' -3(27) . .
C42' C43' N1' Co1 177(11) . 3_455
C45' C44' N1' C43' -3(27) . .
C45' C44' N1' Co1 177(10) . 3_455
N1' Co1 Co2 O2 70(38) 3_545 .
O5 Co1 Co2 O2 -86.78(10) 6_556 .
O9 Co1 Co2 O2 92.08(10) 3 .
O11 Co1 Co2 O2 -179.60(10) 8_556 .
N1 Co1 Co2 O2 69(14) 3_545 .
O1 Co1 Co2 O2 0.91(10) . .
N1' Co1 Co2 O12 -111(38) 3_545 8_556
O5 Co1 Co2 O12 92.96(10) 6_556 8_556
O9 Co1 Co2 O12 -88.18(10) 3 8_556
O11 Co1 Co2 O12 0.14(10) 8_556 8_556
N1 Co1 Co2 O12 -111(14) 3_545 8_556
O1 Co1 Co2 O12 -179.35(10) . 8_556
N1' Co1 Co2 O8 -23(38) 3_545 3
O5 Co1 Co2 O8 -179.57(10) 6_556 3
O9 Co1 Co2 O8 -0.71(10) 3 3
O11 Co1 Co2 O8 87.61(10) 8_556 3
N1 Co1 Co2 O8 -24(14) 3_545 3
O1 Co1 Co2 O8 -91.88(10) . 3
N1' Co1 Co2 N2 178(38) 3_545 .
O5 Co1 Co2 N2 21.7(3) 6_556 .
O9 Co1 Co2 N2 -159.4(3) 3 .
O11 Co1 Co2 N2 -71.1(3) 8_556 .
N1 Co1 Co2 N2 178(14) 3_545 .
O1 Co1 Co2 N2 109.4(3) . .
N1' Co1 Co2 O6 158(38) 3_545 6_556
O5 Co1 Co2 O6 1.03(9) 6_556 6_556
O9 Co1 Co2 O6 179.89(10) 3 6_556
O11 Co1 Co2 O6 -91.79(10) 8_556 6_556
N1 Co1 Co2 O6 157(14) 3_545 6_556
O1 Co1 Co2 O6 88.73(9) . 6_556
C37 C38 N2 C34 0.4(5) . .
C37 C38 N2 Co2 179.7(3) . .
C35 C34 N2 C38 -0.9(6) . .
C35 C34 N2 Co2 179.8(3) . .
O2 Co2 N2 C38 -108.1(3) . .
O12 Co2 N2 C38 76.1(3) 8_556 .
O8 Co2 N2 C38 -13.1(3) 3 .
O6 Co2 N2 C38 165.2(3) 6_556 .
Co1 Co2 N2 C38 145.2(3) . .
O2 Co2 N2 C34 71.2(3) . .
O12 Co2 N2 C34 -104.7(3) 8_556 .
O8 Co2 N2 C34 166.2(3) 3 .
O6 Co2 N2 C34 -15.6(3) 6_556 .
Co1 Co2 N2 C34 -35.5(5) . .
O2 C1 O1 Co1 3.4(5) . .
C2 C1 O1 Co1 -176.3(2) . .
N1' Co1 O1 C1 -170(7) 3_545 .
O5 Co1 O1 C1 89.8(3) 6_556 .
O9 Co1 O1 C1 -75.3(3) 3 .
O11 Co1 O1 C1 -4.8(6) 8_556 .
N1 Co1 O1 C1 -171(2) 3_545 .
Co2 Co1 O1 C1 -2.4(3) . .
O1 C1 O2 Co2 -2.0(5) . .
C2 C1 O2 Co2 177.6(2) . .
O12 Co2 O2 C1 -0.8(5) 8_556 .
O8 Co2 O2 C1 92.5(3) 3 .
N2 Co2 O2 C1 -166.0(3) . .
O6 Co2 O2 C1 -74.5(3) 6_556 .
Co1 Co2 O2 C1 0.1(3) . .
C6 C5 O3 C8 159.4(4) . .
C4 C5 O3 C8 -23.6(6) . .
C9 C8 O3 C5 -159.7(3) . .
C16 C11 O4 C10 4.9(6) . .
C12 C11 O4 C10 -175.9(3) . .
C9 C10 O4 C11 -178.0(3) . .
O6 C17 O5 Co1 7.6(5) . 6
C14 C17 O5 Co1 -171.3(2) . 6
O5 C17 O6 Co2 -10.5(5) . 6
C14 C17 O6 Co2 168.4(2) . 6
C9 C18 O7 C19 171.1(3) . .
C20 C19 O7 C18 -177.8(4) . .
C24 C19 O7 C18 -0.8(6) . .
O9 C25 O8 Co2 6.8(5) . 3_445
C22 C25 O8 Co2 -170.1(3) . 3_445
O8 C25 O9 Co1 -10.0(6) . 3_445
C22 C25 O9 Co1 166.9(2) . 3_445
C32 C27 O10 C26 -166.9(3) . .
C28 C27 O10 C26 12.0(5) . .
C9 C26 O10 C27 165.8(3) . .
O12 C33 O11 Co1 -2.9(5) . 8_455
C30 C33 O11 Co1 175.6(2) . 8_455
O11 C33 O12 Co2 3.0(6) . 8_455
C30 C33 O12 Co2 -175.6(2) . 8_455

loop_
_platon_squeeze_void_nr
_platon_squeeze_void_average_x
_platon_squeeze_void_average_y
_platon_squeeze_void_average_z
_platon_squeeze_void_volume
_platon_squeeze_void_count_electrons
_platon_squeeze_void_content
1 0.820 -0.098 0.039 6830 1885 ' '
